data_7121453
loop_
_publ_author_name
'Schoo, Christoph'
'Bestgen, Sebastian'
'K\"oppe, Ralf'
'Konchenko, Serygey N.'
'Roesky, Peter W.'

_publ_section_title
;
 Reactivity of bulky Ln(ii) amidinates towards P<sub>4</sub>,
 As<sub>4</sub>, and As<sub>4</sub>S<sub>4</sub>.
;
_journal_issue 38
_journal_name_full 'Chemical communications (Cambridge, England)'
_journal_page_first 4770
_journal_page_last 4773
_journal_paper_doi 10.1039/c8cc01519h
_journal_volume 54
_journal_year 2018
_chemical_formula_moiety 'C100 H140 N8 P4 Sm2, 0.5(C7 H8)'
_chemical_formula_sum 'C103.5 H144 N8 P4 Sm2'
_chemical_formula_weight 1924.84
_space_group_crystal_system triclinic
_space_group_IT_number 2
_space_group_name_Hall '-P 1'
_space_group_name_H-M_alt 'P -1'
_symmetry_space_group_name_Hall '-P 1'
_symmetry_space_group_name_H-M 'P -1'
_atom_sites_solution_hydrogens geom
_audit_creation_date 2017-03-16
_audit_creation_method
;
Olex2 1.2
(compiled 2017.03.02 svn.r3394 for OlexSys, GUI svn.r5324)
;
_audit_update_record
;
2018-01-22 deposited with the CCDC.
2018-03-13 downloaded from the CCDC.
;
_cell_angle_alpha 98.3430(10)
_cell_angle_beta 96.4380(10)
_cell_angle_gamma 111.5060(10)
_cell_formula_units_Z 2
_cell_length_a 14.1425(2)
_cell_length_b 14.9026(2)
_cell_length_c 26.1273(4)
_cell_measurement_reflns_used 52605
_cell_measurement_temperature 110
_cell_measurement_theta_max 30.17
_cell_measurement_theta_min 1.55
_cell_volume 4986.58(13)
_computing_cell_refinement
;
X-Area Recipe 1.33.0.0 (STOE, 2015)
;
_computing_data_collection
;
X-Area Pilatus3_SV 1.31.127.0 (STOE, 2016)
;
_computing_data_reduction
;
X-Area Integrate 1.71.0.0 (STOE, 2016)
X-Area X-Red32 1.63.2.0 (STOE, 2017) 
;
_computing_molecular_graphics 'Olex2 (Dolomanov et al., 2009)'
_computing_publication_material 'Olex2 (Dolomanov et al., 2009)'
_computing_structure_refinement 'ShelXL (Sheldrick, 2015)'
_computing_structure_solution 'SHELXS-2014/7 (Sheldrick, 2008)'
_diffrn_ambient_temperature 110.0
_diffrn_detector Pilatus100K
_diffrn_detector_area_resol_mean 5.81
_diffrn_detector_type 'DECTRIS PILATUS 100K'
_diffrn_measured_fraction_theta_full 0.988
_diffrn_measured_fraction_theta_max 0.981
_diffrn_measurement_device 'Eulerian 4-circle diffractometer'
_diffrn_measurement_device_type 'STOE STADIVARI'
_diffrn_measurement_method 'rotation method, \w scans'
_diffrn_radiation_collimation '0.5 mm diameter, monocapillary'
_diffrn_radiation_monochromator 'plane graphite'
_diffrn_radiation_polarisn_norm 0
_diffrn_radiation_probe x-ray
_diffrn_radiation_type 'Mo K\a'
_diffrn_radiation_wavelength 0.71073
_diffrn_reflns_av_R_equivalents 0.0238
_diffrn_reflns_av_unetI/netI 0.0344
_diffrn_reflns_Laue_measured_fraction_full 0.988
_diffrn_reflns_Laue_measured_fraction_max 0.981
_diffrn_reflns_limit_h_max 17
_diffrn_reflns_limit_h_min -17
_diffrn_reflns_limit_k_max 15
_diffrn_reflns_limit_k_min -18
_diffrn_reflns_limit_l_max 32
_diffrn_reflns_limit_l_min -31
_diffrn_reflns_number 43509
_diffrn_reflns_point_group_measured_fraction_full 0.988
_diffrn_reflns_point_group_measured_fraction_max 0.981
_diffrn_reflns_theta_full 26.000
_diffrn_reflns_theta_max 26.082
_diffrn_reflns_theta_min 1.551
_diffrn_source 'Mo LFF Sealed Tube'
_diffrn_source_current 1.000
_diffrn_source_power 0.050
_diffrn_source_voltage 50
_exptl_absorpt_coefficient_mu 1.279
_exptl_absorpt_correction_T_max 0.8783
_exptl_absorpt_correction_T_min 0.7127
_exptl_absorpt_correction_type integration
_exptl_absorpt_process_details 'STOE XRed & XShape'
_exptl_crystal_colour 'clear orange'
_exptl_crystal_colour_lustre clear
_exptl_crystal_colour_primary orange
_exptl_crystal_density_diffrn 1.282
_exptl_crystal_description prism
_exptl_crystal_F_000 2010
_exptl_crystal_recrystallization_method 'The material was recrystallised from toluene by slow evaporation'
_exptl_crystal_size_max 0.354
_exptl_crystal_size_mid 0.28
_exptl_crystal_size_min 0.218
_refine_diff_density_max 1.429
_refine_diff_density_min -0.592
_refine_diff_density_rms 0.073
_refine_ls_extinction_method none
_refine_ls_goodness_of_fit_ref 1.005
_refine_ls_hydrogen_treatment constr
_refine_ls_matrix_type full
_refine_ls_number_parameters 1108
_refine_ls_number_reflns 19417
_refine_ls_number_restraints 123
_refine_ls_restrained_S_all 1.003
_refine_ls_R_factor_all 0.0383
_refine_ls_R_factor_gt 0.0284
_refine_ls_shift/su_max 0.003
_refine_ls_shift/su_mean 0.000
_refine_ls_structure_factor_coef Fsqd
_refine_ls_weighting_details 'w=1/[\s^2^(Fo^2^)+(0.0438P)^2^] where P=(Fo^2^+2Fc^2^)/3'
_refine_ls_weighting_scheme calc
_refine_ls_wR_factor_gt 0.0695
_refine_ls_wR_factor_ref 0.0737
_reflns_Friedel_coverage 0.000
_reflns_number_gt 15993
_reflns_number_total 19417
_reflns_threshold_expression 'I > 2\s(I)'
_cod_data_source_file c8cc01519h2.cif
_cod_data_source_block csp140
_cod_depositor_comments 'Adding full bibliography for 7121453--7121456.cif.'
_cod_original_formula_sum 'C103.50 H144 N8 P4 Sm2'
_cod_database_code 7121453
_shelx_shelxl_version_number 2016/6
_shelx_space_group_comment
;
The symmetry employed for this shelxl refinement is uniquely defined
by the following loop, which should always be used as a source of
symmetry information in preference to the above space-group names.
They are only intended as comments.
;
_olex2_refinement_description
;
1. Fixed Uiso
 At 1.2 times of:
  All C(H) groups
 At 1.5 times of:
  All C(H,H,H) groups
2. Restrained distances
 C1A-C1B
 1.51 with sigma of 0.02
 C1B-C1C \\sim C1C-C1D \\sim C1D-C1E \\sim C1E-C1F \\sim C1F-C1G \\sim C1G-C1B
 with sigma of 0.02
 C1B-C1F \\sim C1B-C1D \\sim C1G-C1E \\sim C1C-C1G \\sim C1D-C1F \\sim C1C-C1E
 with sigma of 0.04
 C1A-C1G \\sim C1A-C1C
 with sigma of 0.04
3. Restrained planarity
 C1A, C1B, C1C, C1D, C1E, C1F, C1G
 with sigma of 0.1
4. Uiso/Uaniso restraints and constraints
C1A \\sim C1B \\sim C1C \\sim C1D \\sim C1E \\sim C1F \\sim C1G: within 2A with
sigma of 0.04 and sigma for terminal atoms of 0.08
5. Rigid body (RIGU) restrains
 C1A, C1B, C1C, C1D, C1E, C1F, C1G
 with sigma for 1-2 distances of 0.004 and sigma for 1-3 distances of 0.004
6. Others
 Fixed Sof: C1A(0.5) H1AA(0.5) H1AB(0.5) H1AC(0.5) C1B(0.5) C1C(0.5) H1C(0.5)
 C1D(0.5) H1D(0.5) C1E(0.5) H1E(0.5) C1F(0.5) H1F(0.5) C1G(0.5) H1G(0.5)
7.a Free rotating group:
 C1A(C1B,C1C,C1D,C1E,C1F,C1G)
7.b Ternary CH refined with riding coordinates:
 C58(H58), C73(H73), C33(H33), C95(H95), C36(H36), C23(H23), C20(H20),
 C98(H98), C83(H83), C11(H11), C8(H8), C61(H61), C86(H86), C45(H45), C70(H70),
 C48(H48)
7.c Aromatic/amide H refined with riding coordinates:
 C16(H16), C18(H18), C4(H4), C31(H31), C51(H51), C91(H91), C80(H80), C1(H1),
 C92(H92), C56(H56), C76(H76), C26(H26), C79(H79), C66(H66), C93(H93), C68(H68),
  C43(H43), C67(H67), C54(H54), C81(H81), C29(H29), C55(H55), C5(H5), C42(H42),
 C30(H30), C41(H41), C17(H17), C6(H6), C1C(H1C), C1D(H1D), C1E(H1E), C1F(H1F),
 C1G(H1G)
7.d Idealised Me refined as rotating group:
 C63(H63A,H63B,H63C), C13(H13A,H13B,H13C), C22(H22A,H22B,H22C), C72(H72A,H72B,
 H72C), C25(H25A,H25B,H25C), C21(H21A,H21B,H21C), C99(H99A,H99B,H99C), C59(H59A,
 H59B,H59C), C46(H46A,H46B,H46C), C50(H50A,H50B,H50C), C60(H60A,H60B,H60C),
 C85(H85A,H85B,H85C), C37(H37A,H37B,H37C), C75(H75A,H75B,H75C), C34(H34A,H34B,
 H34C), C87(H87A,H87B,H87C), C62(H62A,H62B,H62C), C10(H10A,H10B,H10C), C71(H71A,
 H71B,H71C), C47(H47A,H47B,H47C), C97(H97A,H97B,H97C), C96(H96A,H96B,H96C),
 C12(H12A,H12B,H12C), C9(H9A,H9B,H9C), C35(H35A,H35B,H35C), C74(H74A,H74B,H74C),
  C49(H49A,H49B,H49C), C84(H84A,H84B,H84C), C24(H24A,H24B,H24C), C88(H88A,H88B,
 H88C), C100(H10D,H10E,H10F), C38(H38A,H38B,H38C), C1A(H1AA,H1AB,H1AC)
;
_olex2_diffrn_ambient_temperature_device 'Oxford Cryosystems'
_olex2_exptl_crystal_mounting_method 'The crystal was mounted on a mylar loop oil'
_olex2_submission_special_instructions 'No special instructions were received'

loop_
_space_group_symop_operation_xyz
'x, y, z'
'-x, -y, -z'

loop_
_atom_site_label
_atom_site_type_symbol
_atom_site_fract_x
_atom_site_fract_y
_atom_site_fract_z
_atom_site_U_iso_or_equiv
_atom_site_adp_type
_atom_site_occupancy
_atom_site_site_symmetry_order
_atom_site_calc_flag
_atom_site_refinement_flags_posn
_atom_site_refinement_flags_adp
_atom_site_refinement_flags_occupancy
_atom_site_disorder_assembly
_atom_site_disorder_group
Sm1 Sm 0.44639(2) 0.74204(2) 0.32143(2) 0.01709(4) Uani 1 1 d . . . . .
Sm2 Sm 0.14686(2) 0.41780(2) 0.19637(2) 0.01770(4) Uani 1 1 d . . . . .
P4 P 0.31212(6) 0.52299(5) 0.29740(3) 0.02963(16) Uani 1 1 d . . . . .
P2 P 0.27805(6) 0.64343(5) 0.21804(3) 0.02728(15) Uani 1 1 d . . . . .
P3 P 0.37550(5) 0.56313(5) 0.22860(3) 0.02696(15) Uani 1 1 d . . . . .
P1 P 0.21528(5) 0.60435(5) 0.28642(3) 0.02981(16) Uani 1 1 d . . . . .
N8 N 0.15843(16) 0.39608(14) 0.10298(8) 0.0201(4) Uani 1 1 d . . . . .
N6 N 0.13103(16) 0.25445(15) 0.20369(8) 0.0202(4) Uani 1 1 d . . . . .
N7 N 0.01308(16) 0.40770(15) 0.12822(8) 0.0203(4) Uani 1 1 d . . . . .
N2 N 0.40471(16) 0.87558(14) 0.35913(8) 0.0197(4) Uani 1 1 d . . . . .
N4 N 0.62942(16) 0.77757(15) 0.34869(9) 0.0223(5) Uani 1 1 d . . . . .
N1 N 0.39420(16) 0.75737(15) 0.40699(8) 0.0202(4) Uani 1 1 d . . . . .
N5 N 0.05220(16) 0.32930(14) 0.25745(8) 0.0201(4) Uani 1 1 d . . . . .
N3 N 0.57679(16) 0.80809(15) 0.26896(8) 0.0208(4) Uani 1 1 d . . . . .
C63 C 0.1541(2) 0.2133(2) 0.37039(12) 0.0358(7) Uani 1 1 d . . . . .
H63A H 0.122475 0.200742 0.401503 0.054 Uiso 1 1 calc GR . . . .
H63B H 0.223310 0.212141 0.376310 0.054 Uiso 1 1 calc GR . . . .
H63C H 0.111376 0.162246 0.339806 0.054 Uiso 1 1 calc GR . . . .
C13 C 0.6197(3) 0.7044(3) 0.51140(14) 0.0594(11) Uani 1 1 d . . . . .
H13A H 0.623094 0.721036 0.549434 0.089 Uiso 1 1 calc GR . . . .
H13B H 0.689436 0.730745 0.503268 0.089 Uiso 1 1 calc GR . . . .
H13C H 0.589406 0.632620 0.499602 0.089 Uiso 1 1 calc GR . . . .
C58 C -0.1303(2) 0.3738(2) 0.25300(11) 0.0283(6) Uani 1 1 d . . . . .
H58 H -0.110486 0.341605 0.222033 0.034 Uiso 1 1 calc R . . . .
C22 C 0.6849(3) 1.1222(2) 0.36472(15) 0.0484(9) Uani 1 1 d . . . . .
H22A H 0.673266 1.109725 0.326200 0.073 Uiso 1 1 calc GR . . . .
H22B H 0.747702 1.113034 0.377933 0.073 Uiso 1 1 calc GR . . . .
H22C H 0.692958 1.189921 0.378356 0.073 Uiso 1 1 calc GR . . . .
C73 C 0.3411(2) 0.2938(2) 0.19225(12) 0.0318(6) Uani 1 1 d . . . . .
H73 H 0.303044 0.335862 0.183385 0.038 Uiso 1 1 calc R . . . .
C16 C 0.2995(3) 1.0606(2) 0.32660(13) 0.0380(7) Uani 1 1 d . . . . .
H16 H 0.235363 1.064541 0.314830 0.046 Uiso 1 1 calc R . . . .
C72 C -0.0883(2) -0.0127(2) 0.11733(13) 0.0374(7) Uani 1 1 d . . . . .
H72A H -0.161703 -0.023676 0.112540 0.056 Uiso 1 1 calc GR . . . .
H72B H -0.081230 -0.076202 0.113418 0.056 Uiso 1 1 calc GR . . . .
H72C H -0.056522 0.022631 0.090826 0.056 Uiso 1 1 calc GR . . . .
C18 C 0.4830(3) 1.1384(2) 0.35019(13) 0.0379(7) Uani 1 1 d . . . . .
H18 H 0.544357 1.196115 0.355424 0.045 Uiso 1 1 calc R . . . .
C4 C 0.4088(3) 0.6570(2) 0.52809(13) 0.0415(8) Uani 1 1 d . . . . .
H4 H 0.459563 0.651250 0.552999 0.050 Uiso 1 1 calc R . . . .
C25 C 0.1573(3) 0.8340(3) 0.27319(14) 0.0477(8) Uani 1 1 d . . . . .
H25A H 0.143243 0.880375 0.253565 0.072 Uiso 1 1 calc GR . . . .
H25B H 0.093189 0.776406 0.270462 0.072 Uiso 1 1 calc GR . . . .
H25C H 0.208388 0.813046 0.258518 0.072 Uiso 1 1 calc GR . . . .
C21 C 0.6072(3) 1.0722(2) 0.44269(13) 0.0427(8) Uani 1 1 d . . . . .
H21A H 0.612621 1.139596 0.454978 0.064 Uiso 1 1 calc GR . . . .
H21B H 0.670478 1.065586 0.457505 0.064 Uiso 1 1 calc GR . . . .
H21C H 0.547888 1.025758 0.454048 0.064 Uiso 1 1 calc GR . . . .
C99 C 0.3867(3) 0.6615(3) 0.09557(18) 0.0730(13) Uani 1 1 d . . . . .
H99A H 0.426667 0.638213 0.119573 0.109 Uiso 1 1 calc GR . . . .
H99B H 0.379961 0.720066 0.114407 0.109 Uiso 1 1 calc GR . . . .
H99C H 0.422259 0.678057 0.066043 0.109 Uiso 1 1 calc GR . . . .
C31 C 0.7795(2) 0.6607(3) 0.42044(13) 0.0400(7) Uani 1 1 d . . . . .
H31 H 0.774072 0.596786 0.424622 0.048 Uiso 1 1 calc R . . . .
C14 C 0.3975(2) 0.96693(18) 0.35292(10) 0.0229(5) Uani 1 1 d . . . . .
C59 C -0.0873(2) 0.4842(2) 0.25459(13) 0.0394(7) Uani 1 1 d . . . . .
H59A H -0.106759 0.517557 0.284270 0.059 Uiso 1 1 calc GR . . . .
H59B H -0.115569 0.497017 0.221722 0.059 Uiso 1 1 calc GR . . . .
H59C H -0.011801 0.509154 0.258812 0.059 Uiso 1 1 calc GR . . . .
C52 C 0.00931(19) 0.33323(17) 0.30424(10) 0.0207(5) Uani 1 1 d . . . . .
C33 C 0.6155(2) 0.5793(2) 0.35338(13) 0.0343(7) Uani 1 1 d . . . . .
H33 H 0.573530 0.600702 0.328160 0.041 Uiso 1 1 calc R . . . .
C51 C 0.07890(19) 0.25448(17) 0.24304(10) 0.0196(5) Uani 1 1 d . . . . .
H51 H 0.060914 0.200815 0.260734 0.024 Uiso 1 1 calc R . . . .
C46 C 0.6119(3) 0.5827(2) 0.16506(14) 0.0409(8) Uani 1 1 d . . . . .
H46A H 0.537318 0.565634 0.157165 0.061 Uiso 1 1 calc GR . . . .
H46B H 0.625015 0.529883 0.178980 0.061 Uiso 1 1 calc GR . . . .
H46C H 0.640789 0.590945 0.132838 0.061 Uiso 1 1 calc GR . . . .
C2 C 0.3625(2) 0.71211(18) 0.45046(10) 0.0237(6) Uani 1 1 d . . . . .
C91 C 0.3492(2) 0.4795(2) 0.01540(12) 0.0381(7) Uani 1 1 d . . . . .
H91 H 0.393359 0.538888 0.007027 0.046 Uiso 1 1 calc R . . . .
C44 C 0.6402(2) 0.76295(18) 0.18831(11) 0.0252(6) Uani 1 1 d . . . . .
C80 C -0.2843(2) 0.4122(2) 0.09910(12) 0.0372(7) Uani 1 1 d . . . . .
H80 H -0.351125 0.414028 0.095356 0.045 Uiso 1 1 calc R . . . .
C64 C 0.1572(2) 0.17183(18) 0.18892(10) 0.0228(5) Uani 1 1 d . . . . .
C50 C 0.5713(3) 1.0652(2) 0.22143(15) 0.0496(9) Uani 1 1 d . . . . .
H50A H 0.646986 1.091486 0.228198 0.074 Uiso 1 1 calc GR . . . .
H50B H 0.547527 1.104528 0.246239 0.074 Uiso 1 1 calc GR . . . .
H50C H 0.546406 1.067977 0.185392 0.074 Uiso 1 1 calc GR . . . .
C89 C 0.22075(19) 0.39417(19) 0.06378(10) 0.0225(5) Uani 1 1 d . . . . .
C60 C -0.2486(2) 0.3350(2) 0.24413(13) 0.0357(7) Uani 1 1 d . . . . .
H60A H -0.276723 0.264856 0.245456 0.054 Uiso 1 1 calc GR . . . .
H60B H -0.274586 0.343822 0.209643 0.054 Uiso 1 1 calc GR . . . .
H60C H -0.270011 0.371476 0.271640 0.054 Uiso 1 1 calc GR . . . .
C77 C -0.0877(2) 0.40831(19) 0.11470(10) 0.0229(5) Uani 1 1 d . . . . .
C85 C -0.2337(3) 0.1569(2) 0.13730(16) 0.0525(10) Uani 1 1 d . . . . .
H85A H -0.209960 0.189188 0.174475 0.079 Uiso 1 1 calc GR . . . .
H85B H -0.228231 0.092624 0.132171 0.079 Uiso 1 1 calc GR . . . .
H85C H -0.305876 0.147742 0.126716 0.079 Uiso 1 1 calc GR . . . .
C1 C 0.38306(18) 0.84012(17) 0.40200(10) 0.0192(5) Uani 1 1 d . . . . .
H1 H 0.360053 0.873442 0.428546 0.023 Uiso 1 1 calc R . . . .
C92 C 0.3510(2) 0.3917(3) -0.00794(13) 0.0428(8) Uani 1 1 d . . . . .
H92 H 0.396266 0.390875 -0.032111 0.051 Uiso 1 1 calc R . . . .
C57 C -0.0826(2) 0.35122(18) 0.30210(10) 0.0235(5) Uani 1 1 d . . . . .
C37 C 0.8855(3) 0.9900(2) 0.36442(15) 0.0496(9) Uani 1 1 d . . . . .
H37A H 0.953852 0.991332 0.377333 0.074 Uiso 1 1 calc GR . . . .
H37B H 0.891721 1.056350 0.360681 0.074 Uiso 1 1 calc GR . . . .
H37C H 0.856649 0.944936 0.330193 0.074 Uiso 1 1 calc GR . . . .
C56 C -0.1276(2) 0.3506(2) 0.34685(11) 0.0290(6) Uani 1 1 d . . . . .
H56 H -0.189097 0.362827 0.345950 0.035 Uiso 1 1 calc R . . . .
C75 C 0.4207(3) 0.3052(2) 0.15617(17) 0.0523(10) Uani 1 1 d . . . . .
H75A H 0.463706 0.269237 0.165583 0.078 Uiso 1 1 calc GR . . . .
H75B H 0.464419 0.375068 0.160160 0.078 Uiso 1 1 calc GR . . . .
H75C H 0.385059 0.278486 0.119586 0.078 Uiso 1 1 calc GR . . . .
C76 C 0.06696(19) 0.39946(17) 0.09058(10) 0.0214(5) Uani 1 1 d . . . . .
H76 H 0.039862 0.396034 0.055066 0.026 Uiso 1 1 calc R . . . .
C34 C 0.6611(3) 0.5157(3) 0.32089(16) 0.0527(9) Uani 1 1 d . . . . .
H34A H 0.706010 0.555184 0.299554 0.079 Uiso 1 1 calc GR . . . .
H34B H 0.604936 0.459107 0.297799 0.079 Uiso 1 1 calc GR . . . .
H34C H 0.701480 0.492385 0.344648 0.079 Uiso 1 1 calc GR . . . .
C7 C 0.2582(2) 0.67409(18) 0.45590(11) 0.0251(6) Uani 1 1 d . . . . .
C26 C 0.64996(19) 0.80284(18) 0.30349(11) 0.0229(5) Uani 1 1 d . . . . .
H26 H 0.717365 0.817312 0.295683 0.027 Uiso 1 1 calc R . . . .
C87 C -0.0196(4) 0.6406(4) 0.0683(2) 0.110(2) Uani 1 1 d . . . . .
H87A H -0.024660 0.596201 0.035609 0.165 Uiso 1 1 calc GR . . . .
H87B H 0.039830 0.702796 0.071901 0.165 Uiso 1 1 calc GR . . . .
H87C H -0.082911 0.653477 0.067416 0.165 Uiso 1 1 calc GR . . . .
C69 C 0.0822(2) 0.07415(18) 0.17840(11) 0.0246(6) Uani 1 1 d . . . . .
C62 C 0.2368(2) 0.3965(2) 0.40558(12) 0.0319(6) Uani 1 1 d . . . . .
H62A H 0.237603 0.460309 0.399899 0.048 Uiso 1 1 calc GR . . . .
H62B H 0.306501 0.396893 0.406867 0.048 Uiso 1 1 calc GR . . . .
H62C H 0.213924 0.384446 0.438887 0.048 Uiso 1 1 calc GR . . . .
C79 C -0.1977(2) 0.4978(2) 0.10400(11) 0.0316(6) Uani 1 1 d . . . . .
H79 H -0.206023 0.557758 0.102174 0.038 Uiso 1 1 calc R . . . .
C95 C 0.1455(3) 0.2067(2) 0.04852(12) 0.0363(7) Uani 1 1 d . . . . .
H95 H 0.131683 0.218690 0.085062 0.044 Uiso 1 1 calc R . . . .
C27 C 0.7106(2) 0.7664(2) 0.38198(11) 0.0262(6) Uani 1 1 d . . . . .
C66 C 0.2891(2) 0.1090(2) 0.17513(12) 0.0339(7) Uani 1 1 d . . . . .
H66 H 0.359041 0.120031 0.173184 0.041 Uiso 1 1 calc R . . . .
C82 C -0.1755(2) 0.3201(2) 0.10740(11) 0.0263(6) Uani 1 1 d . . . . .
C10 C 0.0782(2) 0.5880(2) 0.39944(14) 0.0440(8) Uani 1 1 d . . . . .
H10A H 0.100287 0.537779 0.382428 0.066 Uiso 1 1 calc GR . . . .
H10B H 0.028740 0.598244 0.373946 0.066 Uiso 1 1 calc GR . . . .
H10C H 0.045363 0.565962 0.428967 0.066 Uiso 1 1 calc GR . . . .
C78 C -0.0985(2) 0.49794(19) 0.11155(10) 0.0253(6) Uani 1 1 d . . . . .
C36 C 0.8138(2) 0.9547(2) 0.40364(13) 0.0361(7) Uani 1 1 d . . . . .
H36 H 0.745015 0.955064 0.389962 0.043 Uiso 1 1 calc R . . . .
C94 C 0.2208(2) 0.3038(2) 0.03912(11) 0.0299(6) Uani 1 1 d . . . . .
C93 C 0.2875(3) 0.3047(3) 0.00354(12) 0.0401(7) Uani 1 1 d . . . . .
H93 H 0.289227 0.244373 -0.013038 0.048 Uiso 1 1 calc R . . . .
C19 C 0.4895(2) 1.05123(19) 0.36015(11) 0.0287(6) Uani 1 1 d . . . . .
C23 C 0.1992(2) 0.8841(2) 0.33082(12) 0.0332(7) Uani 1 1 d . . . . .
H23 H 0.212667 0.835066 0.349755 0.040 Uiso 1 1 calc R . . . .
C39 C 0.59844(19) 0.82153(18) 0.21828(10) 0.0223(5) Uani 1 1 d . . . . .
C68 C 0.1150(2) -0.0029(2) 0.16887(12) 0.0328(7) Uani 1 1 d . . . . .
H68 H 0.065571 -0.068760 0.162582 0.039 Uiso 1 1 calc R . . . .
C20 C 0.5924(2) 1.0502(2) 0.38295(12) 0.0321(6) Uani 1 1 d . . . . .
H20 H 0.589961 0.982284 0.371520 0.038 Uiso 1 1 calc R . . . .
C98 C 0.2805(3) 0.5814(2) 0.07502(12) 0.0380(7) Uani 1 1 d . . . . .
H98 H 0.244439 0.570762 0.105770 0.046 Uiso 1 1 calc R . . . .
C43 C 0.6596(2) 0.7823(2) 0.13881(12) 0.0296(6) Uani 1 1 d . . . . .
H43 H 0.690338 0.745520 0.118867 0.036 Uiso 1 1 calc R . . . .
C67 C 0.2171(2) 0.0134(2) 0.16829(13) 0.0366(7) Uani 1 1 d . . . . .
H67 H 0.238073 -0.040442 0.163241 0.044 Uiso 1 1 calc R . . . .
C83 C -0.1670(2) 0.2207(2) 0.10397(12) 0.0328(7) Uani 1 1 d . . . . .
H83 H -0.093341 0.232435 0.116807 0.039 Uiso 1 1 calc R . . . .
C11 C 0.5523(3) 0.7493(3) 0.48299(13) 0.0418(8) Uani 1 1 d . . . . .
H11 H 0.557402 0.738444 0.444901 0.050 Uiso 1 1 calc R . . . .
C54 C 0.0064(2) 0.3191(2) 0.39475(11) 0.0285(6) Uani 1 1 d . . . . .
H54 H 0.035938 0.308212 0.426555 0.034 Uiso 1 1 calc R . . . .
C81 C -0.2730(2) 0.3245(2) 0.09969(12) 0.0338(7) Uani 1 1 d . . . . .
H81 H -0.332826 0.265541 0.094731 0.041 Uiso 1 1 calc R . . . .
C8 C 0.1724(2) 0.68478(19) 0.41976(11) 0.0270(6) Uani 1 1 d . . . . .
H8 H 0.200882 0.708670 0.388688 0.032 Uiso 1 1 calc R . . . .
C29 C 0.8735(2) 0.8347(3) 0.44190(13) 0.0425(8) Uani 1 1 d . . . . .
H29 H 0.933286 0.889795 0.460122 0.051 Uiso 1 1 calc R . . . .
C55 C -0.0853(2) 0.3326(2) 0.39239(12) 0.0321(6) Uani 1 1 d . . . . .
H55 H -0.118936 0.329585 0.421966 0.038 Uiso 1 1 calc R . . . .
C71 C -0.0824(3) -0.0044(2) 0.21445(13) 0.0433(8) Uani 1 1 d . . . . .
H71A H -0.069412 -0.064862 0.213135 0.065 Uiso 1 1 calc GR . . . .
H71B H -0.157098 -0.021184 0.207666 0.065 Uiso 1 1 calc GR . . . .
H71C H -0.052273 0.038089 0.249309 0.065 Uiso 1 1 calc GR . . . .
C90 C 0.2837(2) 0.4836(2) 0.05124(11) 0.0295(6) Uani 1 1 d . . . . .
C5 C 0.3063(3) 0.6189(2) 0.53360(13) 0.0410(8) Uani 1 1 d . . . . .
H5 H 0.287113 0.587332 0.562101 0.049 Uiso 1 1 calc R . . . .
C53 C 0.0569(2) 0.32089(18) 0.35178(10) 0.0228(5) Uani 1 1 d . . . . .
C47 C 0.7802(2) 0.7053(2) 0.21856(15) 0.0423(8) Uani 1 1 d . . . . .
H47A H 0.810705 0.721726 0.187563 0.063 Uiso 1 1 calc GR . . . .
H47B H 0.792670 0.648893 0.228176 0.063 Uiso 1 1 calc GR . . . .
H47C H 0.811798 0.761963 0.247934 0.063 Uiso 1 1 calc GR . . . .
C65 C 0.2608(2) 0.18924(19) 0.18482(11) 0.0258(6) Uani 1 1 d . . . . .
C97 C 0.0436(3) 0.1734(2) 0.01074(15) 0.0470(9) Uani 1 1 d . . . . .
H97A H 0.014134 0.223391 0.016505 0.071 Uiso 1 1 calc GR . . . .
H97B H -0.004479 0.110913 0.016890 0.071 Uiso 1 1 calc GR . . . .
H97C H 0.055612 0.164580 -0.025540 0.071 Uiso 1 1 calc GR . . . .
C42 C 0.6359(2) 0.8525(2) 0.11819(11) 0.0297(6) Uani 1 1 d . . . . .
H42 H 0.648494 0.862813 0.084132 0.036 Uiso 1 1 calc R . . . .
C30 C 0.8638(2) 0.7425(3) 0.44816(14) 0.0473(9) Uani 1 1 d . . . . .
H30 H 0.915113 0.734434 0.471643 0.057 Uiso 1 1 calc R . . . .
C32 C 0.7019(2) 0.6711(2) 0.38617(12) 0.0309(6) Uani 1 1 d . . . . .
C96 C 0.1849(3) 0.1233(2) 0.04361(14) 0.0482(9) Uani 1 1 d . . . . .
H96A H 0.187263 0.101903 0.006664 0.072 Uiso 1 1 calc GR . . . .
H96B H 0.138287 0.067840 0.056394 0.072 Uiso 1 1 calc GR . . . .
H96C H 0.254406 0.146974 0.064629 0.072 Uiso 1 1 calc GR . . . .
C3 C 0.4389(2) 0.7034(2) 0.48684(11) 0.0317(6) Uani 1 1 d . . . . .
C12 C 0.5964(3) 0.8597(3) 0.50403(15) 0.0526(9) Uani 1 1 d . . . . .
H12A H 0.556349 0.889550 0.484656 0.079 Uiso 1 1 calc GR . . . .
H12B H 0.668593 0.888089 0.499549 0.079 Uiso 1 1 calc GR . . . .
H12C H 0.592630 0.872641 0.541449 0.079 Uiso 1 1 calc GR . . . .
C9 C 0.1384(2) 0.7627(2) 0.44836(13) 0.0364(7) Uani 1 1 d . . . . .
H9A H 0.113099 0.742298 0.479937 0.055 Uiso 1 1 calc GR . . . .
H9B H 0.083125 0.769072 0.424892 0.055 Uiso 1 1 calc GR . . . .
H9C H 0.197389 0.826179 0.458426 0.055 Uiso 1 1 calc GR . . . .
C35 C 0.5435(3) 0.5206(3) 0.38680(15) 0.0504(9) Uani 1 1 d . . . . .
H35A H 0.583990 0.504728 0.414444 0.076 Uiso 1 1 calc GR . . . .
H35B H 0.492346 0.459500 0.364514 0.076 Uiso 1 1 calc GR . . . .
H35C H 0.508133 0.559823 0.402905 0.076 Uiso 1 1 calc GR . . . .
C61 C 0.1623(2) 0.31472(19) 0.36027(11) 0.0256(6) Uani 1 1 d . . . . .
H61 H 0.191599 0.324314 0.327429 0.031 Uiso 1 1 calc R . . . .
C74 C 0.3930(3) 0.3326(2) 0.24914(14) 0.0453(8) Uani 1 1 d . . . . .
H74A H 0.340366 0.323585 0.271475 0.068 Uiso 1 1 calc GR . . . .
H74B H 0.436529 0.402838 0.254244 0.068 Uiso 1 1 calc GR . . . .
H74C H 0.435956 0.296656 0.258657 0.068 Uiso 1 1 calc GR . . . .
C41 C 0.5933(2) 0.90832(19) 0.14738(11) 0.0276(6) Uani 1 1 d . . . . .
H41 H 0.576583 0.956665 0.132892 0.033 Uiso 1 1 calc R . . . .
C17 C 0.3892(3) 1.1423(2) 0.33288(14) 0.0416(8) Uani 1 1 d . . . . .
H17 H 0.386565 1.201872 0.325260 0.050 Uiso 1 1 calc R . . . .
C15 C 0.3008(2) 0.9713(2) 0.33726(11) 0.0287(6) Uani 1 1 d . . . . .
C49 C 0.4121(2) 0.9154(2) 0.21398(14) 0.0429(8) Uani 1 1 d . . . . .
H49A H 0.391552 0.912055 0.176438 0.064 Uiso 1 1 calc GR . . . .
H49B H 0.384622 0.957327 0.234637 0.064 Uiso 1 1 calc GR . . . .
H49C H 0.384542 0.849007 0.221549 0.064 Uiso 1 1 calc GR . . . .
C6 C 0.2321(3) 0.6267(2) 0.49777(12) 0.0350(7) Uani 1 1 d . . . . .
H6 H 0.161756 0.599402 0.501545 0.042 Uiso 1 1 calc R . . . .
C84 C -0.1965(3) 0.1671(3) 0.04646(15) 0.0550(10) Uani 1 1 d . . . . .
H84A H -0.269280 0.152746 0.033487 0.082 Uiso 1 1 calc GR . . . .
H84B H -0.185725 0.105367 0.043641 0.082 Uiso 1 1 calc GR . . . .
H84C H -0.153230 0.208866 0.025376 0.082 Uiso 1 1 calc GR . . . .
C86 C -0.0060(2) 0.5933(2) 0.11454(11) 0.0295(6) Uani 1 1 d . . . . .
H86 H 0.055660 0.576127 0.112514 0.035 Uiso 1 1 calc R . . . .
C24 C 0.1176(3) 0.9118(3) 0.35482(17) 0.0537(10) Uani 1 1 d . . . . .
H24A H 0.143526 0.940645 0.392306 0.080 Uiso 1 1 calc GR . . . .
H24B H 0.054336 0.852702 0.350607 0.080 Uiso 1 1 calc GR . . . .
H24C H 0.102650 0.959771 0.336938 0.080 Uiso 1 1 calc GR . . . .
C45 C 0.6631(2) 0.6790(2) 0.20600(12) 0.0312(6) Uani 1 1 d . . . . .
H45 H 0.634756 0.667844 0.238960 0.037 Uiso 1 1 calc R . . . .
C88 C 0.0170(3) 0.6654(3) 0.16470(18) 0.0765(15) Uani 1 1 d . . . . .
H88A H -0.039071 0.688991 0.166302 0.115 Uiso 1 1 calc GR . . . .
H88B H 0.082059 0.721239 0.166371 0.115 Uiso 1 1 calc GR . . . .
H88C H 0.023025 0.633471 0.194447 0.115 Uiso 1 1 calc GR . . . .
C70 C -0.0337(2) 0.0493(2) 0.17295(12) 0.0304(6) Uani 1 1 d . . . . .
H70 H -0.044393 0.112476 0.176470 0.036 Uiso 1 1 calc R . . . .
C100 C 0.2172(4) 0.6146(3) 0.03648(16) 0.0715(13) Uani 1 1 d . . . . .
H10D H 0.252956 0.630476 0.006925 0.107 Uiso 1 1 calc GR . . . .
H10E H 0.209031 0.673081 0.054399 0.107 Uiso 1 1 calc GR . . . .
H10F H 0.149056 0.561547 0.023347 0.107 Uiso 1 1 calc GR . . . .
C40 C 0.5747(2) 0.89507(18) 0.19724(11) 0.0235(5) Uani 1 1 d . . . . .
C28 C 0.7978(2) 0.8503(2) 0.40941(12) 0.0336(7) Uani 1 1 d . . . . .
C48 C 0.5292(2) 0.95830(19) 0.22841(11) 0.0283(6) Uani 1 1 d . . . . .
H48 H 0.547867 0.958454 0.266496 0.034 Uiso 1 1 calc R . . . .
C38 C 0.8592(3) 1.0300(3) 0.45591(15) 0.0524(9) Uani 1 1 d . . . . .
H38A H 0.820345 1.004864 0.483101 0.079 Uiso 1 1 calc GR . . . .
H38B H 0.854247 1.092416 0.451422 0.079 Uiso 1 1 calc GR . . . .
H38C H 0.931801 1.040761 0.466507 0.079 Uiso 1 1 calc GR . . . .
C1A C 0.5827(6) 0.9676(7) -0.0605(3) 0.101(6) Uani 0.5 1 d D U P A -1
H1AA H 0.654238 1.015800 -0.052529 0.152 Uiso 0.5 1 calc GR . P A -1
H1AB H 0.549708 0.969471 -0.095141 0.152 Uiso 0.5 1 calc GR . P A -1
H1AC H 0.581898 0.901547 -0.060525 0.152 Uiso 0.5 1 calc GR . P A -1
C1B C 0.5245(4) 0.9920(5) -0.0194(2) 0.066(2) Uani 0.5 1 d DG U P A -1
C1C C 0.4820(5) 0.9265(5) 0.0127(3) 0.074(4) Uani 0.5 1 d DG U P A -1
H1C H 0.490277 0.865614 0.008640 0.088 Uiso 0.5 1 calc R . P A -1
C1D C 0.4281(5) 0.9479(5) 0.0502(2) 0.091(3) Uani 0.5 1 d DG U P A -1
H1D H 0.399688 0.902075 0.071726 0.110 Uiso 0.5 1 calc R . P A -1
C1E C 0.4155(4) 1.0368(6) 0.0565(2) 0.086(5) Uani 0.5 1 d DG U P A -1
H1E H 0.378309 1.052058 0.082170 0.104 Uiso 0.5 1 calc R . P A -1
C1F C 0.4575(5) 1.1029(5) 0.0251(2) 0.071(2) Uani 0.5 1 d DG U P A -1
H1F H 0.449364 1.163932 0.029528 0.085 Uiso 0.5 1 calc R . P A -1
C1G C 0.5111(5) 1.0809(5) -0.0125(2) 0.067(4) Uani 0.5 1 d DG U P A -1
H1G H 0.539229 1.126860 -0.033968 0.080 Uiso 0.5 1 calc R . P A -1

loop_
_atom_site_aniso_label
_atom_site_aniso_U_11
_atom_site_aniso_U_22
_atom_site_aniso_U_33
_atom_site_aniso_U_23
_atom_site_aniso_U_13
_atom_site_aniso_U_12
Sm1 0.01456(7) 0.01945(7) 0.01712(7) 0.00112(5) 0.00428(5) 0.00702(5)
Sm2 0.01908(7) 0.01798(7) 0.01460(7) 0.00254(5) 0.00308(5) 0.00584(5)
P4 0.0301(4) 0.0243(3) 0.0255(4) 0.0046(3) -0.0038(3) 0.0029(3)
P2 0.0294(4) 0.0230(3) 0.0260(4) 0.0021(3) -0.0011(3) 0.0090(3)
P3 0.0225(4) 0.0254(3) 0.0291(4) -0.0028(3) 0.0068(3) 0.0074(3)
P1 0.0208(4) 0.0332(4) 0.0273(4) -0.0061(3) 0.0056(3) 0.0054(3)
N8 0.0201(11) 0.0211(10) 0.0172(11) 0.0026(8) 0.0047(9) 0.0060(9)
N6 0.0244(11) 0.0211(10) 0.0170(11) 0.0037(8) 0.0067(9) 0.0101(9)
N7 0.0207(11) 0.0241(11) 0.0171(11) 0.0054(8) 0.0041(9) 0.0091(9)
N2 0.0187(11) 0.0209(10) 0.0207(11) 0.0024(8) 0.0054(9) 0.0093(8)
N4 0.0157(11) 0.0269(11) 0.0243(12) 0.0023(9) 0.0025(9) 0.0096(9)
N1 0.0205(11) 0.0227(10) 0.0196(11) 0.0046(8) 0.0056(9) 0.0102(9)
N5 0.0212(11) 0.0197(10) 0.0201(11) 0.0034(8) 0.0065(9) 0.0083(9)
N3 0.0195(11) 0.0206(10) 0.0236(12) 0.0042(9) 0.0072(9) 0.0085(9)
C63 0.0416(18) 0.0332(15) 0.0356(17) 0.0066(13) 0.0037(14) 0.0191(14)
C13 0.063(3) 0.111(3) 0.034(2) 0.022(2) 0.0102(18) 0.066(3)
C58 0.0257(14) 0.0357(15) 0.0258(15) 0.0021(12) 0.0056(12) 0.0157(12)
C22 0.0311(18) 0.0408(18) 0.061(2) 0.0056(16) 0.0094(16) 0.0018(14)
C73 0.0267(15) 0.0278(14) 0.0398(18) -0.0019(12) 0.0081(13) 0.0120(12)
C16 0.0445(19) 0.0395(17) 0.0438(19) 0.0138(14) 0.0114(15) 0.0289(15)
C72 0.0326(17) 0.0356(16) 0.0405(19) -0.0006(13) 0.0084(14) 0.0117(13)
C18 0.0450(19) 0.0237(14) 0.045(2) 0.0065(13) 0.0148(15) 0.0117(13)
C4 0.063(2) 0.0508(19) 0.0315(17) 0.0190(15) 0.0167(16) 0.0401(18)
C25 0.0377(19) 0.0472(19) 0.051(2) 0.0080(16) 0.0026(16) 0.0105(15)
C21 0.0361(18) 0.0422(18) 0.045(2) -0.0017(15) -0.0019(15) 0.0166(15)
C99 0.065(3) 0.047(2) 0.069(3) -0.004(2) 0.008(2) -0.015(2)
C31 0.0316(17) 0.057(2) 0.0422(19) 0.0166(16) 0.0064(14) 0.0275(16)
C14 0.0303(14) 0.0225(12) 0.0193(13) 0.0043(10) 0.0079(11) 0.0133(11)
C59 0.0324(17) 0.0419(17) 0.0418(19) 0.0149(14) -0.0003(14) 0.0116(14)
C52 0.0226(13) 0.0174(11) 0.0192(13) 0.0019(10) 0.0065(10) 0.0045(10)
C33 0.0313(16) 0.0358(16) 0.0411(18) 0.0115(13) 0.0029(13) 0.0187(13)
C51 0.0204(13) 0.0190(12) 0.0152(13) 0.0043(9) 0.0030(10) 0.0028(10)
C46 0.048(2) 0.0284(15) 0.050(2) 0.0049(14) 0.0238(16) 0.0163(14)
C2 0.0349(15) 0.0237(13) 0.0189(13) 0.0031(10) 0.0099(11) 0.0176(11)
C91 0.0248(15) 0.0541(19) 0.0264(16) 0.0101(14) 0.0068(13) 0.0036(14)
C44 0.0192(13) 0.0234(13) 0.0305(15) 0.0032(11) 0.0095(11) 0.0047(10)
C80 0.0258(16) 0.0556(19) 0.0345(18) 0.0052(14) 0.0029(13) 0.0228(14)
C64 0.0294(14) 0.0247(13) 0.0173(13) 0.0051(10) 0.0061(11) 0.0131(11)
C50 0.067(2) 0.0292(16) 0.062(2) 0.0119(15) 0.037(2) 0.0218(16)
C89 0.0187(13) 0.0329(14) 0.0160(13) 0.0045(10) 0.0037(10) 0.0100(11)
C60 0.0265(15) 0.0385(16) 0.0392(18) -0.0023(13) 0.0039(13) 0.0137(13)
C77 0.0201(13) 0.0326(14) 0.0157(13) 0.0016(10) 0.0026(10) 0.0113(11)
C85 0.063(2) 0.0282(16) 0.071(3) 0.0111(16) 0.039(2) 0.0154(16)
C1 0.0145(12) 0.0217(12) 0.0211(13) 0.0007(10) 0.0049(10) 0.0076(10)
C92 0.0328(17) 0.077(2) 0.0276(17) 0.0145(16) 0.0161(14) 0.0273(17)
C57 0.0225(13) 0.0227(12) 0.0226(14) 0.0000(10) 0.0059(11) 0.0068(11)
C37 0.0349(19) 0.0409(18) 0.062(2) -0.0021(16) 0.0129(17) 0.0056(15)
C56 0.0247(14) 0.0338(15) 0.0288(16) 0.0013(12) 0.0103(12) 0.0121(12)
C75 0.0371(19) 0.0386(18) 0.075(3) 0.0025(17) 0.0252(19) 0.0073(15)
C76 0.0238(13) 0.0191(12) 0.0182(13) 0.0020(10) 0.0027(10) 0.0059(10)
C34 0.042(2) 0.048(2) 0.068(3) -0.0022(18) 0.0021(18) 0.0256(17)
C7 0.0339(15) 0.0201(12) 0.0213(14) -0.0013(10) 0.0099(12) 0.0113(11)
C26 0.0166(12) 0.0213(12) 0.0292(15) 0.0001(11) 0.0081(11) 0.0064(10)
C87 0.100(4) 0.094(4) 0.069(3) 0.054(3) -0.032(3) -0.038(3)
C69 0.0312(15) 0.0217(12) 0.0222(14) 0.0045(10) 0.0074(11) 0.0109(11)
C62 0.0325(16) 0.0341(15) 0.0290(16) 0.0047(12) 0.0030(13) 0.0143(13)
C79 0.0354(16) 0.0383(16) 0.0266(16) 0.0045(12) 0.0027(13) 0.0224(13)
C95 0.056(2) 0.0342(15) 0.0266(16) 0.0047(12) 0.0173(15) 0.0236(15)
C27 0.0181(13) 0.0378(15) 0.0248(15) 0.0019(11) 0.0057(11) 0.0143(11)
C66 0.0304(16) 0.0370(16) 0.0390(18) 0.0030(13) 0.0074(13) 0.0197(13)
C82 0.0250(14) 0.0318(14) 0.0199(14) 0.0043(11) 0.0029(11) 0.0091(11)
C10 0.0349(18) 0.0383(17) 0.045(2) 0.0000(14) 0.0075(15) 0.0021(14)
C78 0.0269(14) 0.0303(14) 0.0181(14) 0.0015(11) 0.0007(11) 0.0129(11)
C36 0.0204(15) 0.0385(16) 0.0399(18) -0.0061(13) -0.0012(13) 0.0077(12)
C94 0.0329(16) 0.0386(15) 0.0229(15) 0.0055(12) 0.0074(12) 0.0188(13)
C93 0.051(2) 0.056(2) 0.0286(17) 0.0094(14) 0.0180(15) 0.0351(17)
C19 0.0337(16) 0.0265(14) 0.0266(15) 0.0025(11) 0.0098(12) 0.0123(12)
C23 0.0260(15) 0.0365(16) 0.0431(18) 0.0118(13) 0.0056(13) 0.0177(13)
C39 0.0172(13) 0.0223(12) 0.0234(14) 0.0020(10) 0.0076(11) 0.0032(10)
C68 0.0391(17) 0.0219(13) 0.0383(18) 0.0075(12) 0.0075(14) 0.0122(12)
C20 0.0284(15) 0.0234(13) 0.0407(18) 0.0012(12) 0.0095(13) 0.0068(12)
C98 0.0458(19) 0.0314(15) 0.0236(16) 0.0038(12) 0.0084(14) -0.0001(13)
C43 0.0257(15) 0.0289(14) 0.0316(16) -0.0006(12) 0.0149(12) 0.0073(11)
C67 0.0431(18) 0.0288(15) 0.0447(19) 0.0046(13) 0.0075(15) 0.0229(14)
C83 0.0213(14) 0.0293(14) 0.0438(19) 0.0045(13) 0.0056(13) 0.0064(12)
C11 0.0425(19) 0.078(2) 0.0274(17) 0.0219(16) 0.0137(14) 0.0427(18)
C54 0.0339(16) 0.0323(14) 0.0181(14) 0.0050(11) 0.0072(12) 0.0108(12)
C81 0.0205(14) 0.0390(16) 0.0363(18) 0.0076(13) 0.0021(12) 0.0059(12)
C8 0.0254(14) 0.0280(13) 0.0237(15) 0.0000(11) 0.0103(11) 0.0062(11)
C29 0.0234(16) 0.059(2) 0.040(2) -0.0017(16) -0.0034(14) 0.0178(15)
C55 0.0329(16) 0.0364(15) 0.0242(15) 0.0023(12) 0.0131(13) 0.0096(13)
C71 0.045(2) 0.0343(16) 0.0399(19) 0.0044(14) 0.0169(16) 0.0021(14)
C90 0.0233(14) 0.0385(15) 0.0177(14) 0.0037(11) 0.0013(11) 0.0033(12)
C5 0.066(2) 0.0391(17) 0.0308(17) 0.0176(14) 0.0215(16) 0.0270(16)
C53 0.0261(14) 0.0196(12) 0.0225(14) 0.0039(10) 0.0065(11) 0.0082(11)
C47 0.0394(18) 0.0447(18) 0.058(2) 0.0165(16) 0.0224(16) 0.0271(15)
C65 0.0263(14) 0.0273(13) 0.0249(15) 0.0022(11) 0.0048(11) 0.0127(11)
C97 0.049(2) 0.0337(17) 0.062(2) 0.0097(16) 0.0182(18) 0.0175(15)
C42 0.0261(15) 0.0322(14) 0.0242(15) 0.0044(12) 0.0098(12) 0.0029(12)
C30 0.0255(17) 0.082(3) 0.041(2) 0.0140(18) -0.0014(14) 0.0298(17)
C32 0.0235(14) 0.0469(17) 0.0285(16) 0.0093(13) 0.0065(12) 0.0195(13)
C96 0.073(3) 0.0379(17) 0.042(2) 0.0018(15) 0.0095(18) 0.0333(18)
C3 0.0444(18) 0.0395(16) 0.0247(15) 0.0088(12) 0.0116(13) 0.0290(14)
C12 0.0277(18) 0.077(3) 0.054(2) 0.0208(19) 0.0107(16) 0.0180(17)
C9 0.0311(16) 0.0427(17) 0.0355(18) 0.0002(13) 0.0095(13) 0.0164(13)
C35 0.0397(19) 0.052(2) 0.058(2) 0.0221(18) 0.0032(17) 0.0147(16)
C61 0.0308(15) 0.0290(14) 0.0190(14) 0.0064(11) 0.0048(11) 0.0133(12)
C74 0.047(2) 0.0317(16) 0.052(2) 0.0009(14) -0.0071(16) 0.0171(15)
C41 0.0264(14) 0.0260(13) 0.0259(15) 0.0052(11) 0.0050(12) 0.0048(11)
C17 0.056(2) 0.0298(15) 0.050(2) 0.0140(14) 0.0157(17) 0.0255(15)
C15 0.0326(16) 0.0318(14) 0.0282(15) 0.0080(12) 0.0062(12) 0.0189(12)
C49 0.0361(18) 0.0456(18) 0.055(2) 0.0104(16) 0.0176(16) 0.0222(15)
C6 0.0439(18) 0.0284(14) 0.0326(17) 0.0042(12) 0.0195(14) 0.0113(13)
C84 0.056(2) 0.060(2) 0.053(2) -0.0069(18) 0.0095(18) 0.0337(19)
C86 0.0305(15) 0.0289(14) 0.0314(16) 0.0067(12) 0.0048(12) 0.0143(12)
C24 0.041(2) 0.060(2) 0.076(3) 0.024(2) 0.0286(19) 0.0286(18)
C45 0.0335(16) 0.0284(14) 0.0381(17) 0.0077(12) 0.0190(13) 0.0153(12)
C88 0.065(3) 0.053(2) 0.076(3) -0.022(2) 0.035(2) -0.010(2)
C70 0.0302(15) 0.0230(13) 0.0328(16) -0.0002(11) 0.0094(13) 0.0056(11)
C100 0.116(4) 0.056(2) 0.047(2) -0.0054(18) -0.001(2) 0.048(3)
C40 0.0200(13) 0.0232(13) 0.0243(14) 0.0036(10) 0.0069(11) 0.0047(10)
C28 0.0213(14) 0.0447(17) 0.0326(17) -0.0027(13) 0.0026(12) 0.0147(13)
C48 0.0362(16) 0.0264(13) 0.0283(15) 0.0107(11) 0.0143(13) 0.0146(12)
C38 0.0314(18) 0.054(2) 0.055(2) -0.0178(17) -0.0068(16) 0.0118(16)
C1A 0.072(12) 0.183(18) 0.073(10) -0.001(11) 0.002(8) 0.090(13)
C1B 0.045(5) 0.106(6) 0.046(5) -0.012(4) -0.013(3) 0.042(5)
C1C 0.058(10) 0.084(9) 0.065(10) -0.001(7) -0.024(6) 0.027(8)
C1D 0.071(7) 0.131(8) 0.056(6) 0.014(6) -0.011(4) 0.030(6)
C1E 0.082(12) 0.131(10) 0.027(7) -0.019(6) -0.001(6) 0.035(9)
C1F 0.055(5) 0.096(6) 0.056(5) -0.016(4) -0.014(4) 0.044(5)
C1G 0.059(10) 0.089(8) 0.051(9) 0.002(7) -0.008(7) 0.036(8)

loop_
_atom_type_symbol
_atom_type_description
_atom_type_scat_dispersion_real
_atom_type_scat_dispersion_imag
_atom_type_scat_source
C C 0.0033 0.0016 'International Tables Vol C Tables 4.2.6.8 and 6.1.1.4'
H H 0.0000 0.0000 'International Tables Vol C Tables 4.2.6.8 and 6.1.1.4'
N N 0.0061 0.0033 'International Tables Vol C Tables 4.2.6.8 and 6.1.1.4'
P P 0.1023 0.0942 'International Tables Vol C Tables 4.2.6.8 and 6.1.1.4'
Sm Sm -0.1638 3.4418 'International Tables Vol C Tables 4.2.6.8 and 6.1.1.4'

loop_
_geom_angle_atom_site_label_1
_geom_angle_atom_site_label_2
_geom_angle_atom_site_label_3
_geom_angle
P4 Sm1 P2 58.714(19)
P4 Sm1 P3 41.20(2)
P4 Sm1 P1 41.15(2)
P3 Sm1 P2 40.199(19)
P1 Sm1 P2 40.08(2)
P1 Sm1 P3 58.984(19)
N2 Sm1 P4 128.30(5)
N2 Sm1 P2 102.94(5)
N2 Sm1 P3 143.06(5)
N2 Sm1 P1 92.01(5)
N2 Sm1 N4 110.75(7)
N2 Sm1 N1 56.28(7)
N2 Sm1 N3 106.57(7)
N4 Sm1 P4 113.03(5)
N4 Sm1 P2 137.41(5)
N4 Sm1 P3 103.47(5)
N4 Sm1 P1 154.17(5)
N1 Sm1 P4 89.75(5)
N1 Sm1 P2 120.25(5)
N1 Sm1 P3 130.75(5)
N1 Sm1 P1 81.95(5)
N1 Sm1 N4 100.23(7)
N3 Sm1 P4 119.98(5)
N3 Sm1 P2 89.96(5)
N3 Sm1 P3 80.97(5)
N3 Sm1 P1 129.90(5)
N3 Sm1 N4 56.33(7)
N3 Sm1 N1 146.71(7)
P4 Sm2 P2 58.555(19)
P4 Sm2 P1 40.50(2)
P2 Sm2 P1 40.13(2)
P3 Sm2 P4 40.84(2)
P3 Sm2 P2 40.526(19)
P3 Sm2 P1 58.667(18)
N8 Sm2 P4 132.37(5)
N8 Sm2 P2 93.26(5)
N8 Sm2 P3 92.25(5)
N8 Sm2 P1 132.90(5)
N6 Sm2 P4 95.51(5)
N6 Sm2 P2 150.08(5)
N6 Sm2 P3 110.34(5)
N6 Sm2 P1 128.20(5)
N6 Sm2 N8 95.02(7)
N6 Sm2 N5 56.83(7)
N7 Sm2 P4 153.66(5)
N7 Sm2 P2 99.41(5)
N7 Sm2 P3 130.99(5)
N7 Sm2 P1 113.54(5)
N7 Sm2 N8 56.33(7)
N7 Sm2 N6 109.11(7)
N7 Sm2 N5 103.29(7)
N5 Sm2 P4 82.08(5)
N5 Sm2 P2 125.50(5)
N5 Sm2 P3 122.29(5)
N5 Sm2 P1 85.38(5)
N5 Sm2 N8 140.17(7)
Sm1 P4 Sm2 123.49(2)
P3 P4 Sm1 70.88(3)
P3 P4 Sm2 69.44(3)
P1 P4 Sm1 70.83(3)
P1 P4 Sm2 70.56(3)
P1 P4 P3 89.89(4)
Sm2 P2 Sm1 119.23(2)
P3 P2 Sm1 68.50(3)
P3 P2 Sm2 69.23(3)
P1 P2 Sm1 68.48(3)
P1 P2 Sm2 70.39(3)
P1 P2 P3 90.55(4)
Sm2 P3 Sm1 121.67(2)
P4 P3 Sm1 67.92(3)
P4 P3 Sm2 69.73(3)
P2 P3 Sm1 71.30(3)
P2 P3 Sm2 70.24(3)
P2 P3 P4 89.65(4)
Sm1 P1 Sm2 120.52(2)
P4 P1 Sm1 68.02(3)
P4 P1 Sm2 68.94(3)
P2 P1 Sm1 71.44(3)
P2 P1 Sm2 69.48(3)
P2 P1 P4 89.92(4)
C89 N8 Sm2 147.95(16)
C76 N8 Sm2 91.08(15)
C76 N8 C89 120.3(2)
C51 N6 Sm2 91.93(14)
C51 N6 C64 118.1(2)
C64 N6 Sm2 149.65(16)
C77 N7 Sm2 147.30(16)
C76 N7 Sm2 93.16(16)
C76 N7 C77 119.5(2)
C14 N2 Sm1 145.87(16)
C1 N2 Sm1 93.64(14)
C1 N2 C14 120.5(2)
C26 N4 Sm1 91.21(15)
C26 N4 C27 116.6(2)
C27 N4 Sm1 150.30(17)
C2 N1 Sm1 147.72(15)
C1 N1 Sm1 91.54(15)
C1 N1 C2 120.0(2)
C52 N5 Sm2 147.99(15)
C51 N5 Sm2 91.10(14)
C51 N5 C52 118.1(2)
C26 N3 Sm1 91.82(15)
C26 N3 C39 117.9(2)
C39 N3 Sm1 146.95(17)
H63A C63 H63B 109.5
H63A C63 H63C 109.5
H63B C63 H63C 109.5
C61 C63 H63A 109.5
C61 C63 H63B 109.5
C61 C63 H63C 109.5
H13A C13 H13B 109.5
H13A C13 H13C 109.5
H13B C13 H13C 109.5
C11 C13 H13A 109.5
C11 C13 H13B 109.5
C11 C13 H13C 109.5
C59 C58 H58 107.7
C59 C58 C60 109.0(2)
C60 C58 H58 107.7
C57 C58 H58 107.7
C57 C58 C59 110.6(2)
C57 C58 C60 113.8(2)
H22A C22 H22B 109.5
H22A C22 H22C 109.5
H22B C22 H22C 109.5
C20 C22 H22A 109.5
C20 C22 H22B 109.5
C20 C22 H22C 109.5
C75 C73 H73 106.9
C65 C73 H73 106.9
C65 C73 C75 114.2(2)
C74 C73 H73 106.9
C74 C73 C75 111.1(3)
C74 C73 C65 110.5(3)
C17 C16 H16 119.4
C17 C16 C15 121.2(3)
C15 C16 H16 119.4
H72A C72 H72B 109.5
H72A C72 H72C 109.5
H72B C72 H72C 109.5
C70 C72 H72A 109.5
C70 C72 H72B 109.5
C70 C72 H72C 109.5
C19 C18 H18 119.4
C17 C18 H18 119.4
C17 C18 C19 121.1(3)
C5 C4 H4 119.4
C5 C4 C3 121.2(3)
C3 C4 H4 119.4
H25A C25 H25B 109.5
H25A C25 H25C 109.5
H25B C25 H25C 109.5
C23 C25 H25A 109.5
C23 C25 H25B 109.5
C23 C25 H25C 109.5
H21A C21 H21B 109.5
H21A C21 H21C 109.5
H21B C21 H21C 109.5
C20 C21 H21A 109.5
C20 C21 H21B 109.5
C20 C21 H21C 109.5
H99A C99 H99B 109.5
H99A C99 H99C 109.5
H99B C99 H99C 109.5
C98 C99 H99A 109.5
C98 C99 H99B 109.5
C98 C99 H99C 109.5
C30 C31 H31 119.6
C30 C31 C32 120.7(3)
C32 C31 H31 119.6
C19 C14 N2 118.5(2)
C19 C14 C15 120.7(2)
C15 C14 N2 120.7(2)
C58 C59 H59A 109.5
C58 C59 H59B 109.5
C58 C59 H59C 109.5
H59A C59 H59B 109.5
H59A C59 H59C 109.5
H59B C59 H59C 109.5
C57 C52 N5 118.0(2)
C53 C52 N5 121.6(2)
C53 C52 C57 120.3(2)
C34 C33 H33 107.7
C32 C33 H33 107.7
C32 C33 C34 109.9(3)
C32 C33 C35 112.3(3)
C35 C33 H33 107.7
C35 C33 C34 111.5(3)
N6 C51 H51 120.1
N5 C51 N6 119.9(2)
N5 C51 H51 120.1
H46A C46 H46B 109.5
H46A C46 H46C 109.5
H46B C46 H46C 109.5
C45 C46 H46A 109.5
C45 C46 H46B 109.5
C45 C46 H46C 109.5
C7 C2 N1 121.3(2)
C7 C2 C3 120.6(2)
C3 C2 N1 118.1(2)
C92 C91 H91 119.3
C92 C91 C90 121.5(3)
C90 C91 H91 119.3
C39 C44 C45 124.2(2)
C43 C44 C39 117.9(2)
C43 C44 C45 117.9(2)
C79 C80 H80 120.2
C81 C80 H80 120.2
C81 C80 C79 119.6(3)
C69 C64 N6 121.7(2)
C65 C64 N6 118.3(2)
C65 C64 C69 120.0(2)
H50A C50 H50B 109.5
H50A C50 H50C 109.5
H50B C50 H50C 109.5
C48 C50 H50A 109.5
C48 C50 H50B 109.5
C48 C50 H50C 109.5
C94 C89 N8 119.7(2)
C94 C89 C90 120.8(2)
C90 C89 N8 119.4(2)
C58 C60 H60A 109.5
C58 C60 H60B 109.5
C58 C60 H60C 109.5
H60A C60 H60B 109.5
H60A C60 H60C 109.5
H60B C60 H60C 109.5
C82 C77 N7 119.5(2)
C82 C77 C78 120.6(2)
C78 C77 N7 119.8(2)
H85A C85 H85B 109.5
H85A C85 H85C 109.5
H85B C85 H85C 109.5
C83 C85 H85A 109.5
C83 C85 H85B 109.5
C83 C85 H85C 109.5
N2 C1 H1 120.7
N1 C1 N2 118.5(2)
N1 C1 H1 120.7
C91 C92 H92 119.9
C91 C92 C93 120.2(3)
C93 C92 H92 119.9
C52 C57 C58 121.5(2)
C56 C57 C58 120.0(2)
C56 C57 C52 118.4(2)
H37A C37 H37B 109.5
H37A C37 H37C 109.5
H37B C37 H37C 109.5
C36 C37 H37A 109.5
C36 C37 H37B 109.5
C36 C37 H37C 109.5
C57 C56 H56 119.2
C55 C56 C57 121.6(3)
C55 C56 H56 119.2
C73 C75 H75A 109.5
C73 C75 H75B 109.5
C73 C75 H75C 109.5
H75A C75 H75B 109.5
H75A C75 H75C 109.5
H75B C75 H75C 109.5
N8 C76 N7 119.4(2)
N8 C76 H76 120.3
N7 C76 H76 120.3
C33 C34 H34A 109.5
C33 C34 H34B 109.5
C33 C34 H34C 109.5
H34A C34 H34B 109.5
H34A C34 H34C 109.5
H34B C34 H34C 109.5
C2 C7 C8 123.5(2)
C6 C7 C2 118.3(3)
C6 C7 C8 118.1(3)
N4 C26 N3 120.3(2)
N4 C26 H26 119.9
N3 C26 H26 119.9
H87A C87 H87B 109.5
H87A C87 H87C 109.5
H87B C87 H87C 109.5
C86 C87 H87A 109.5
C86 C87 H87B 109.5
C86 C87 H87C 109.5
C64 C69 C70 123.3(2)
C68 C69 C64 118.4(3)
C68 C69 C70 118.2(2)
H62A C62 H62B 109.5
H62A C62 H62C 109.5
H62B C62 H62C 109.5
C61 C62 H62A 109.5
C61 C62 H62B 109.5
C61 C62 H62C 109.5
C80 C79 H79 119.3
C80 C79 C78 121.4(3)
C78 C79 H79 119.3
C94 C95 H95 107.7
C94 C95 C96 114.6(3)
C97 C95 H95 107.7
C97 C95 C94 109.7(3)
C97 C95 C96 109.1(3)
C96 C95 H95 107.7
C32 C27 N4 118.5(2)
C32 C27 C28 121.1(3)
C28 C27 N4 120.3(2)
C67 C66 H66 119.4
C67 C66 C65 121.2(3)
C65 C66 H66 119.4
C77 C82 C83 121.9(2)
C81 C82 C77 118.4(3)
C81 C82 C83 119.6(2)
H10A C10 H10B 109.5
H10A C10 H10C 109.5
H10B C10 H10C 109.5
C8 C10 H10A 109.5
C8 C10 H10B 109.5
C8 C10 H10C 109.5
C77 C78 C86 122.3(2)
C79 C78 C77 118.4(2)
C79 C78 C86 119.3(2)
C37 C36 H36 108.0
C37 C36 C38 107.7(3)
C28 C36 C37 111.8(3)
C28 C36 H36 108.0
C28 C36 C38 113.1(3)
C38 C36 H36 108.0
C89 C94 C95 120.9(2)
C93 C94 C89 118.4(3)
C93 C94 C95 120.5(3)
C92 C93 C94 121.1(3)
C92 C93 H93 119.4
C94 C93 H93 119.4
C18 C19 C14 118.5(3)
C18 C19 C20 120.3(3)
C14 C19 C20 121.0(2)
C25 C23 H23 107.6
C25 C23 C24 109.8(3)
C15 C23 C25 111.4(3)
C15 C23 H23 107.6
C15 C23 C24 112.6(3)
C24 C23 H23 107.6
N3 C39 C40 117.9(2)
C44 C39 N3 122.1(2)
C44 C39 C40 120.0(2)
C69 C68 H68 119.1
C67 C68 C69 121.8(3)
C67 C68 H68 119.1
C22 C20 H20 107.9
C21 C20 C22 109.9(3)
C21 C20 H20 107.9
C19 C20 C22 113.8(3)
C19 C20 C21 109.3(2)
C19 C20 H20 107.9
C99 C98 H98 107.1
C99 C98 C90 113.1(3)
C99 C98 C100 110.7(3)
C90 C98 H98 107.1
C90 C98 C100 111.5(3)
C100 C98 H98 107.1
C44 C43 H43 118.9
C42 C43 C44 122.2(2)
C42 C43 H43 118.9
C66 C67 H67 120.2
C68 C67 C66 119.5(3)
C68 C67 H67 120.2
C85 C83 H83 108.2
C85 C83 C84 110.2(3)
C82 C83 C85 112.9(2)
C82 C83 H83 108.2
C82 C83 C84 109.1(3)
C84 C83 H83 108.2
C13 C11 H11 107.6
C3 C11 C13 113.9(3)
C3 C11 H11 107.6
C3 C11 C12 111.0(3)
C12 C11 C13 108.9(3)
C12 C11 H11 107.6
C55 C54 H54 119.1
C55 C54 C53 121.9(3)
C53 C54 H54 119.1
C80 C81 C82 121.6(3)
C80 C81 H81 119.2
C82 C81 H81 119.2
C7 C8 C10 113.4(2)
C7 C8 H8 108.0
C7 C8 C9 109.9(2)
C10 C8 H8 108.0
C10 C8 C9 109.5(2)
C9 C8 H8 108.0
C30 C29 H29 119.1
C30 C29 C28 121.8(3)
C28 C29 H29 119.1
C56 C55 C54 119.5(3)
C56 C55 H55 120.2
C54 C55 H55 120.2
H71A C71 H71B 109.5
H71A C71 H71C 109.5
H71B C71 H71C 109.5
C70 C71 H71A 109.5
C70 C71 H71B 109.5
C70 C71 H71C 109.5
C91 C90 C89 117.8(3)
C91 C90 C98 120.4(3)
C89 C90 C98 121.8(2)
C4 C5 H5 120.0
C6 C5 C4 119.9(3)
C6 C5 H5 120.0
C52 C53 C61 124.5(2)
C54 C53 C52 118.1(2)
C54 C53 C61 117.4(2)
H47A C47 H47B 109.5
H47A C47 H47C 109.5
H47B C47 H47C 109.5
C45 C47 H47A 109.5
C45 C47 H47B 109.5
C45 C47 H47C 109.5
C64 C65 C73 120.9(2)
C66 C65 C73 120.3(2)
C66 C65 C64 118.8(2)
C95 C97 H97A 109.5
C95 C97 H97B 109.5
C95 C97 H97C 109.5
H97A C97 H97B 109.5
H97A C97 H97C 109.5
H97B C97 H97C 109.5
C43 C42 H42 120.2
C43 C42 C41 119.5(3)
C41 C42 H42 120.2
C31 C30 H30 119.9
C29 C30 C31 120.3(3)
C29 C30 H30 119.9
C31 C32 C33 118.8(3)
C27 C32 C31 118.3(3)
C27 C32 C33 122.8(2)
C95 C96 H96A 109.5
C95 C96 H96B 109.5
C95 C96 H96C 109.5
H96A C96 H96B 109.5
H96A C96 H96C 109.5
H96B C96 H96C 109.5
C4 C3 C2 118.7(3)
C4 C3 C11 120.4(3)
C2 C3 C11 120.8(2)
C11 C12 H12A 109.5
C11 C12 H12B 109.5
C11 C12 H12C 109.5
H12A C12 H12B 109.5
H12A C12 H12C 109.5
H12B C12 H12C 109.5
C8 C9 H9A 109.5
C8 C9 H9B 109.5
C8 C9 H9C 109.5
H9A C9 H9B 109.5
H9A C9 H9C 109.5
H9B C9 H9C 109.5
C33 C35 H35A 109.5
C33 C35 H35B 109.5
C33 C35 H35C 109.5
H35A C35 H35B 109.5
H35A C35 H35C 109.5
H35B C35 H35C 109.5
C63 C61 H61 107.9
C62 C61 C63 110.3(2)
C62 C61 H61 107.9
C53 C61 C63 111.5(2)
C53 C61 C62 111.2(2)
C53 C61 H61 107.9
C73 C74 H74A 109.5
C73 C74 H74B 109.5
C73 C74 H74C 109.5
H74A C74 H74B 109.5
H74A C74 H74C 109.5
H74B C74 H74C 109.5
C42 C41 H41 119.3
C40 C41 C42 121.4(3)
C40 C41 H41 119.3
C16 C17 C18 120.3(3)
C16 C17 H17 119.8
C18 C17 H17 119.8
C16 C15 C14 118.0(3)
C16 C15 C23 119.0(3)
C14 C15 C23 123.0(2)
H49A C49 H49B 109.5
H49A C49 H49C 109.5
H49B C49 H49C 109.5
C48 C49 H49A 109.5
C48 C49 H49B 109.5
C48 C49 H49C 109.5
C7 C6 H6 119.3
C5 C6 C7 121.3(3)
C5 C6 H6 119.3
C83 C84 H84A 109.5
C83 C84 H84B 109.5
C83 C84 H84C 109.5
H84A C84 H84B 109.5
H84A C84 H84C 109.5
H84B C84 H84C 109.5
C87 C86 C78 111.3(3)
C87 C86 H86 107.3
C78 C86 H86 107.3
C88 C86 C87 110.0(4)
C88 C86 C78 113.2(3)
C88 C86 H86 107.3
C23 C24 H24A 109.5
C23 C24 H24B 109.5
C23 C24 H24C 109.5
H24A C24 H24B 109.5
H24A C24 H24C 109.5
H24B C24 H24C 109.5
C46 C45 C47 109.4(2)
C46 C45 H45 107.9
C44 C45 C46 112.3(3)
C44 C45 C47 111.2(2)
C44 C45 H45 107.9
C47 C45 H45 107.9
C86 C88 H88A 109.5
C86 C88 H88B 109.5
C86 C88 H88C 109.5
H88A C88 H88B 109.5
H88A C88 H88C 109.5
H88B C88 H88C 109.5
C72 C70 H70 107.9
C69 C70 C72 109.2(2)
C69 C70 H70 107.9
C71 C70 C72 110.0(2)
C71 C70 C69 113.6(3)
C71 C70 H70 107.9
C98 C100 H10D 109.5
C98 C100 H10E 109.5
C98 C100 H10F 109.5
H10D C100 H10E 109.5
H10D C100 H10F 109.5
H10E C100 H10F 109.5
C39 C40 C48 121.0(2)
C41 C40 C39 118.9(2)
C41 C40 C48 120.0(2)
C27 C28 C36 123.1(3)
C29 C28 C27 117.6(3)
C29 C28 C36 119.2(3)
C50 C48 H48 107.7
C49 C48 C50 109.3(3)
C49 C48 H48 107.7
C40 C48 C50 113.0(2)
C40 C48 C49 111.0(2)
C40 C48 H48 107.7
C36 C38 H38A 109.5
C36 C38 H38B 109.5
C36 C38 H38C 109.5
H38A C38 H38B 109.5
H38A C38 H38C 109.5
H38B C38 H38C 109.5
H1AA C1A H1AB 109.5
H1AA C1A H1AC 109.5
H1AB C1A H1AC 109.5
C1B C1A H1AA 109.5
C1B C1A H1AB 109.5
C1B C1A H1AC 109.5
C1C C1B C1A 121.1
C1C C1B C1G 117.9
C1G C1B C1A 120.9
C1B C1C H1C 119.2
C1D C1C C1B 121.6
C1D C1C H1C 119.2
C1C C1D H1D 120.2
C1C C1D C1E 119.6
C1E C1D H1D 120.2
C1D C1E H1E 120.2
C1F C1E C1D 119.7
C1F C1E H1E 120.2
C1E C1F H1F 119.8
C1E C1F C1G 120.5
C1G C1F H1F 119.8
C1B C1G H1G 119.6
C1F C1G C1B 120.7
C1F C1G H1G 119.6

loop_
_geom_bond_atom_site_label_1
_geom_bond_atom_site_label_2
_geom_bond_distance
Sm1 P4 3.0413(7)
Sm1 P2 3.1568(7)
Sm1 P3 3.1009(7)
Sm1 P1 3.0980(7)
Sm1 N2 2.387(2)
Sm1 N4 2.441(2)
Sm1 N1 2.437(2)
Sm1 N3 2.424(2)
Sm2 P4 3.1012(7)
Sm2 P2 3.1156(7)
Sm2 P3 3.0954(7)
Sm2 P1 3.1336(7)
Sm2 N8 2.446(2)
Sm2 N6 2.400(2)
Sm2 N7 2.394(2)
Sm2 N5 2.424(2)
P4 P3 2.1618(10)
P4 P1 2.1583(11)
P2 P3 2.1511(10)
P2 P1 2.1443(11)
N8 C89 1.428(3)
N8 C76 1.319(3)
N6 C51 1.331(3)
N6 C64 1.425(3)
N7 C77 1.434(3)
N7 C76 1.328(3)
N2 C14 1.433(3)
N2 C1 1.326(3)
N4 C26 1.322(3)
N4 C27 1.435(3)
N1 C2 1.435(3)
N1 C1 1.322(3)
N5 C52 1.427(3)
N5 C51 1.322(3)
N3 C26 1.327(3)
N3 C39 1.418(3)
C63 H63A 0.9800
C63 H63B 0.9800
C63 H63C 0.9800
C63 C61 1.538(4)
C13 H13A 0.9800
C13 H13B 0.9800
C13 H13C 0.9800
C13 C11 1.537(4)
C58 H58 1.0000
C58 C59 1.524(4)
C58 C60 1.533(4)
C58 C57 1.520(4)
C22 H22A 0.9800
C22 H22B 0.9800
C22 H22C 0.9800
C22 C20 1.533(4)
C73 H73 1.0000
C73 C75 1.526(4)
C73 C65 1.523(4)
C73 C74 1.509(5)
C16 H16 0.9500
C16 C17 1.371(5)
C16 C15 1.405(4)
C72 H72A 0.9800
C72 H72B 0.9800
C72 H72C 0.9800
C72 C70 1.548(4)
C18 H18 0.9500
C18 C19 1.395(4)
C18 C17 1.378(5)
C4 H4 0.9500
C4 C5 1.383(5)
C4 C3 1.387(4)
C25 H25A 0.9800
C25 H25B 0.9800
C25 H25C 0.9800
C25 C23 1.525(5)
C21 H21A 0.9800
C21 H21B 0.9800
C21 H21C 0.9800
C21 C20 1.522(5)
C99 H99A 0.9800
C99 H99B 0.9800
C99 H99C 0.9800
C99 C98 1.513(5)
C31 H31 0.9500
C31 C30 1.384(5)
C31 C32 1.406(4)
C14 C19 1.409(4)
C14 C15 1.411(4)
C59 H59A 0.9800
C59 H59B 0.9800
C59 H59C 0.9800
C52 C57 1.417(4)
C52 C53 1.414(4)
C33 H33 1.0000
C33 C34 1.541(4)
C33 C32 1.516(4)
C33 C35 1.527(4)
C51 H51 0.9500
C46 H46A 0.9800
C46 H46B 0.9800
C46 H46C 0.9800
C46 C45 1.532(4)
C2 C7 1.406(4)
C2 C3 1.412(4)
C91 H91 0.9500
C91 C92 1.372(5)
C91 C90 1.399(4)
C44 C39 1.417(4)
C44 C43 1.401(4)
C44 C45 1.522(4)
C80 H80 0.9500
C80 C79 1.384(4)
C80 C81 1.376(4)
C64 C69 1.417(4)
C64 C65 1.411(4)
C50 H50A 0.9800
C50 H50B 0.9800
C50 H50C 0.9800
C50 C48 1.529(4)
C89 C94 1.406(4)
C89 C90 1.414(4)
C60 H60A 0.9800
C60 H60B 0.9800
C60 H60C 0.9800
C77 C82 1.408(4)
C77 C78 1.411(4)
C85 H85A 0.9800
C85 H85B 0.9800
C85 H85C 0.9800
C85 C83 1.523(4)
C1 H1 0.9500
C92 H92 0.9500
C92 C93 1.377(5)
C57 C56 1.392(4)
C37 H37A 0.9800
C37 H37B 0.9800
C37 H37C 0.9800
C37 C36 1.534(5)
C56 H56 0.9500
C56 C55 1.377(4)
C75 H75A 0.9800
C75 H75B 0.9800
C75 H75C 0.9800
C76 H76 0.9500
C34 H34A 0.9800
C34 H34B 0.9800
C34 H34C 0.9800
C7 C8 1.523(4)
C7 C6 1.398(4)
C26 H26 0.9500
C87 H87A 0.9800
C87 H87B 0.9800
C87 H87C 0.9800
C87 C86 1.513(5)
C69 C68 1.390(4)
C69 C70 1.526(4)
C62 H62A 0.9800
C62 H62B 0.9800
C62 H62C 0.9800
C62 C61 1.535(4)
C79 H79 0.9500
C79 C78 1.394(4)
C95 H95 1.0000
C95 C94 1.523(4)
C95 C97 1.521(5)
C95 C96 1.532(4)
C27 C32 1.402(4)
C27 C28 1.418(4)
C66 H66 0.9500
C66 C67 1.386(4)
C66 C65 1.393(4)
C82 C83 1.520(4)
C82 C81 1.397(4)
C10 H10A 0.9800
C10 H10B 0.9800
C10 H10C 0.9800
C10 C8 1.532(4)
C78 C86 1.523(4)
C36 H36 1.0000
C36 C28 1.520(4)
C36 C38 1.539(4)
C94 C93 1.395(4)
C93 H93 0.9500
C19 C20 1.515(4)
C23 H23 1.0000
C23 C15 1.515(4)
C23 C24 1.527(4)
C39 C40 1.421(4)
C68 H68 0.9500
C68 C67 1.375(4)
C20 H20 1.0000
C98 H98 1.0000
C98 C90 1.518(4)
C98 C100 1.525(5)
C43 H43 0.9500
C43 C42 1.370(4)
C67 H67 0.9500
C83 H83 1.0000
C83 C84 1.529(5)
C11 H11 1.0000
C11 C3 1.517(4)
C11 C12 1.518(5)
C54 H54 0.9500
C54 C55 1.379(4)
C54 C53 1.395(4)
C81 H81 0.9500
C8 H8 1.0000
C8 C9 1.541(4)
C29 H29 0.9500
C29 C30 1.367(5)
C29 C28 1.399(4)
C55 H55 0.9500
C71 H71A 0.9800
C71 H71B 0.9800
C71 H71C 0.9800
C71 C70 1.519(4)
C5 H5 0.9500
C5 C6 1.375(5)
C53 C61 1.521(4)
C47 H47A 0.9800
C47 H47B 0.9800
C47 H47C 0.9800
C47 C45 1.539(4)
C97 H97A 0.9800
C97 H97B 0.9800
C97 H97C 0.9800
C42 H42 0.9500
C42 C41 1.387(4)
C30 H30 0.9500
C96 H96A 0.9800
C96 H96B 0.9800
C96 H96C 0.9800
C12 H12A 0.9800
C12 H12B 0.9800
C12 H12C 0.9800
C9 H9A 0.9800
C9 H9B 0.9800
C9 H9C 0.9800
C35 H35A 0.9800
C35 H35B 0.9800
C35 H35C 0.9800
C61 H61 1.0000
C74 H74A 0.9800
C74 H74B 0.9800
C74 H74C 0.9800
C41 H41 0.9500
C41 C40 1.385(4)
C17 H17 0.9500
C49 H49A 0.9800
C49 H49B 0.9800
C49 H49C 0.9800
C49 C48 1.519(4)
C6 H6 0.9500
C84 H84A 0.9800
C84 H84B 0.9800
C84 H84C 0.9800
C86 H86 1.0000
C86 C88 1.489(5)
C24 H24A 0.9800
C24 H24B 0.9800
C24 H24C 0.9800
C45 H45 1.0000
C88 H88A 0.9800
C88 H88B 0.9800
C88 H88C 0.9800
C70 H70 1.0000
C100 H10D 0.9800
C100 H10E 0.9800
C100 H10F 0.9800
C40 C48 1.518(4)
C48 H48 1.0000
C38 H38A 0.9800
C38 H38B 0.9800
C38 H38C 0.9800
C1A H1AA 0.9800
C1A H1AB 0.9800
C1A H1AC 0.9800
C1A C1B 1.5053
C1B C1C 1.3926
C1B C1G 1.3947
C1C H1C 0.9500
C1C C1D 1.3775
C1D H1D 0.9500
C1D C1E 1.3895
C1E H1E 0.9500
C1E C1F 1.3809
C1F H1F 0.9500
C1F C1G 1.3810
C1G H1G 0.9500

loop_
_geom_torsion_atom_site_label_1
_geom_torsion_atom_site_label_2
_geom_torsion_atom_site_label_3
_geom_torsion_atom_site_label_4
_geom_torsion
Sm1 N2 C14 C19 -74.2(4)
Sm1 N2 C14 C15 102.6(3)
Sm1 N2 C1 N1 1.6(2)
Sm1 N4 C26 N3 6.2(2)
Sm1 N4 C27 C32 51.7(5)
Sm1 N4 C27 C28 -129.0(3)
Sm1 N1 C2 C7 -101.2(3)
Sm1 N1 C2 C3 76.5(4)
Sm1 N1 C1 N2 -1.5(2)
Sm1 N3 C26 N4 -6.2(2)
Sm1 N3 C39 C44 -102.4(3)
Sm1 N3 C39 C40 76.1(3)
Sm2 N8 C89 C94 95.4(3)
Sm2 N8 C89 C90 -83.0(4)
Sm2 N8 C76 N7 -2.5(2)
Sm2 N6 C51 N5 5.2(2)
Sm2 N6 C64 C69 -137.7(3)
Sm2 N6 C64 C65 42.2(5)
Sm2 N7 C77 C82 -85.5(4)
Sm2 N7 C77 C78 91.2(3)
Sm2 N7 C76 N8 2.6(2)
Sm2 N5 C52 C57 74.9(4)
Sm2 N5 C52 C53 -104.3(3)
Sm2 N5 C51 N6 -5.2(2)
N8 C89 C94 C95 7.7(4)
N8 C89 C94 C93 -175.8(3)
N8 C89 C90 C91 175.5(2)
N8 C89 C90 C98 -5.2(4)
N6 C64 C69 C68 -174.3(2)
N6 C64 C69 C70 10.5(4)
N6 C64 C65 C73 -4.2(4)
N6 C64 C65 C66 174.2(2)
N7 C77 C82 C83 -10.9(4)
N7 C77 C82 C81 173.4(2)
N7 C77 C78 C79 -173.1(2)
N7 C77 C78 C86 8.7(4)
N2 C14 C19 C18 175.2(3)
N2 C14 C19 C20 -10.4(4)
N2 C14 C15 C16 -173.6(3)
N2 C14 C15 C23 5.6(4)
N4 C27 C32 C31 -177.5(3)
N4 C27 C32 C33 5.6(4)
N4 C27 C28 C36 -3.0(4)
N4 C27 C28 C29 179.0(3)
N1 C2 C7 C8 -5.2(4)
N1 C2 C7 C6 176.9(2)
N1 C2 C3 C4 -178.0(2)
N1 C2 C3 C11 5.8(4)
N5 C52 C57 C58 -4.7(4)
N5 C52 C57 C56 177.0(2)
N5 C52 C53 C54 -175.7(2)
N5 C52 C53 C61 7.6(4)
N3 C39 C40 C41 -178.8(2)
N3 C39 C40 C48 1.0(4)
C13 C11 C3 C4 24.3(4)
C13 C11 C3 C2 -159.5(3)
C58 C57 C56 C55 -178.5(3)
C18 C19 C20 C22 -33.5(4)
C18 C19 C20 C21 89.8(3)
C4 C5 C6 C7 -1.0(5)
C25 C23 C15 C16 78.8(3)
C25 C23 C15 C14 -100.4(3)
C99 C98 C90 C91 -47.6(4)
C99 C98 C90 C89 133.1(3)
C14 N2 C1 N1 -177.6(2)
C14 C19 C20 C22 152.1(3)
C14 C19 C20 C21 -84.6(3)
C59 C58 C57 C52 -89.9(3)
C59 C58 C57 C56 88.3(3)
C52 N5 C51 N6 -171.4(2)
C52 C57 C56 C55 -0.3(4)
C52 C53 C61 C63 -115.5(3)
C52 C53 C61 C62 120.9(3)
C51 N6 C64 C69 51.1(3)
C51 N6 C64 C65 -129.0(3)
C51 N5 C52 C57 -131.7(2)
C51 N5 C52 C53 49.1(3)
C2 N1 C1 N2 -174.3(2)
C2 C7 C8 C10 131.8(3)
C2 C7 C8 C9 -105.3(3)
C2 C7 C6 C5 1.3(4)
C91 C92 C93 C94 -0.4(5)
C44 C39 C40 C41 -0.2(4)
C44 C39 C40 C48 179.6(2)
C44 C43 C42 C41 1.5(4)
C80 C79 C78 C77 -0.7(4)
C80 C79 C78 C86 177.6(3)
C64 N6 C51 N5 -179.2(2)
C64 C69 C68 C67 -1.5(4)
C64 C69 C70 C72 119.6(3)
C64 C69 C70 C71 -117.2(3)
C89 N8 C76 N7 -175.6(2)
C89 C94 C93 C92 -1.0(5)
C60 C58 C57 C52 147.1(2)
C60 C58 C57 C56 -34.7(4)
C77 N7 C76 N8 -178.1(2)
C77 C82 C83 C85 134.1(3)
C77 C82 C83 C84 -103.1(3)
C77 C82 C81 C80 0.0(4)
C77 C78 C86 C87 126.9(4)
C77 C78 C86 C88 -108.6(4)
C1 N2 C14 C19 104.4(3)
C1 N2 C14 C15 -78.8(3)
C1 N1 C2 C7 65.2(3)
C1 N1 C2 C3 -117.1(3)
C92 C91 C90 C89 1.5(4)
C92 C91 C90 C98 -177.8(3)
C57 C52 C53 C54 5.1(4)
C57 C52 C53 C61 -171.6(2)
C57 C56 C55 C54 2.8(4)
C37 C36 C28 C27 -97.6(3)
C37 C36 C28 C29 80.4(4)
C75 C73 C65 C64 -143.2(3)
C75 C73 C65 C66 38.4(4)
C76 N8 C89 C94 -97.7(3)
C76 N8 C89 C90 83.9(3)
C76 N7 C77 C82 95.8(3)
C76 N7 C77 C78 -87.6(3)
C34 C33 C32 C31 -55.4(4)
C34 C33 C32 C27 121.4(3)
C7 C2 C3 C4 -0.2(4)
C7 C2 C3 C11 -176.5(3)
C26 N4 C27 C32 -106.1(3)
C26 N4 C27 C28 73.2(3)
C26 N3 C39 C44 49.0(3)
C26 N3 C39 C40 -132.4(2)
C69 C64 C65 C73 175.7(3)
C69 C64 C65 C66 -5.9(4)
C69 C68 C67 C66 -2.8(5)
C79 C80 C81 C82 2.8(5)
C79 C78 C86 C87 -51.3(4)
C79 C78 C86 C88 73.2(4)
C95 C94 C93 C92 175.6(3)
C27 N4 C26 N3 175.4(2)
C82 C77 C78 C79 3.5(4)
C82 C77 C78 C86 -174.7(2)
C78 C77 C82 C83 172.5(3)
C78 C77 C82 C81 -3.2(4)
C94 C89 C90 C91 -2.8(4)
C94 C89 C90 C98 176.5(3)
C19 C18 C17 C16 2.0(5)
C19 C14 C15 C16 3.1(4)
C19 C14 C15 C23 -177.7(3)
C39 N3 C26 N4 -171.1(2)
C39 C44 C43 C42 -2.6(4)
C39 C44 C45 C46 126.5(3)
C39 C44 C45 C47 -110.6(3)
C39 C40 C48 C50 142.0(3)
C39 C40 C48 C49 -94.7(3)
C68 C69 C70 C72 -55.7(3)
C68 C69 C70 C71 67.6(3)
C43 C44 C39 N3 -179.5(2)
C43 C44 C39 C40 1.9(4)
C43 C44 C45 C46 -52.1(3)
C43 C44 C45 C47 70.8(3)
C43 C42 C41 C40 0.3(4)
C67 C66 C65 C73 180.0(3)
C67 C66 C65 C64 1.6(4)
C83 C82 C81 C80 -175.8(3)
C54 C53 C61 C63 67.8(3)
C54 C53 C61 C62 -55.7(3)
C81 C80 C79 C78 -2.5(5)
C81 C82 C83 C85 -50.2(4)
C81 C82 C83 C84 72.6(3)
C8 C7 C6 C5 -176.6(3)
C55 C54 C53 C52 -2.5(4)
C55 C54 C53 C61 174.4(2)
C90 C91 C92 C93 0.1(5)
C90 C89 C94 C95 -174.0(3)
C90 C89 C94 C93 2.6(4)
C5 C4 C3 C2 0.6(5)
C5 C4 C3 C11 176.9(3)
C53 C52 C57 C58 174.5(2)
C53 C52 C57 C56 -3.7(4)
C53 C54 C55 C56 -1.4(4)
C65 C64 C69 C68 5.8(4)
C65 C64 C69 C70 -169.5(3)
C65 C66 C67 C68 2.7(5)
C97 C95 C94 C89 85.9(3)
C97 C95 C94 C93 -90.6(3)
C42 C41 C40 C39 -1.0(4)
C42 C41 C40 C48 179.3(3)
C30 C31 C32 C33 175.2(3)
C30 C31 C32 C27 -1.8(5)
C30 C29 C28 C27 -1.2(5)
C30 C29 C28 C36 -179.3(3)
C32 C31 C30 C29 -1.1(5)
C32 C27 C28 C36 176.3(3)
C32 C27 C28 C29 -1.7(4)
C96 C95 C94 C89 -151.0(3)
C96 C95 C94 C93 32.5(4)
C3 C4 C5 C6 0.0(5)
C3 C2 C7 C8 177.1(2)
C3 C2 C7 C6 -0.7(4)
C12 C11 C3 C4 -99.0(3)
C12 C11 C3 C2 77.2(4)
C35 C33 C32 C31 69.3(3)
C35 C33 C32 C27 -113.9(3)
C74 C73 C65 C64 90.7(3)
C74 C73 C65 C66 -87.7(3)
C41 C40 C48 C50 -38.3(4)
C41 C40 C48 C49 85.0(3)
C17 C16 C15 C14 -2.2(5)
C17 C16 C15 C23 178.6(3)
C17 C18 C19 C14 -1.0(5)
C17 C18 C19 C20 -175.5(3)
C15 C16 C17 C18 -0.3(5)
C15 C14 C19 C18 -1.6(4)
C15 C14 C19 C20 172.9(3)
C6 C7 C8 C10 -50.4(3)
C6 C7 C8 C9 72.5(3)
C24 C23 C15 C16 -45.1(4)
C24 C23 C15 C14 135.7(3)
C45 C44 C39 N3 1.8(4)
C45 C44 C39 C40 -176.7(2)
C45 C44 C43 C42 176.1(3)
C70 C69 C68 C67 174.1(3)
C100 C98 C90 C91 77.8(4)
C100 C98 C90 C89 -101.4(4)
C28 C27 C32 C31 3.2(4)
C28 C27 C32 C33 -173.7(3)
C28 C29 C30 C31 2.6(5)
C38 C36 C28 C27 140.6(3)
C38 C36 C28 C29 -41.4(4)
C1A C1B C1C C1D -179.6
C1A C1B C1G C1F 179.8
C1B C1C C1D C1E 0.0
C1C C1B C1G C1F 0.2
C1C C1D C1E C1F -0.2
C1D C1E C1F C1G 0.4
C1E C1F C1G C1B -0.4
C1G C1B C1C C1D 0.0
